data_2016744
loop_
_publ_author_name
'Ringe, Emilie'
'Ibers, James A.'

_publ_section_title
;
 Partial Cu occupancy in uranium copper diantimonide, UCu~0.60(4)~Sb~2~
;
_journal_coeditor_code SQ3154
_journal_issue 8
_journal_name_full 'Acta Crystallographica Section C'
_journal_page_first i76
_journal_page_last i78
_journal_paper_doi 10.1107/S0108270108020386
_journal_volume 64
_journal_year 2008
_chemical_formula_iupac 'U Cu0.60(4) Sb2'
_chemical_formula_moiety 'Cu0.60 Sb2 U'
_chemical_formula_sum 'Cu0.6 Sb2 U'
_chemical_formula_weight 519.65
_chemical_name_common 'uranium copper diantimonide'
_chemical_name_systematic
;
uranium copper diantimonide
;
_space_group_IT_number 129
_symmetry_cell_setting tetragonal
_symmetry_space_group_name_Hall '-P 4a 2a'
_symmetry_space_group_name_H-M 'P 4/n m m :2'
_atom_sites_solution_primary direct
_atom_sites_solution_secondary difmap
_audit_creation_method SHELXL97
_cell_angle_alpha 90.00
_cell_angle_beta 90.00
_cell_angle_gamma 90.00
_cell_formula_units_Z 2
_cell_length_a 4.331(4)
_cell_length_b 4.331(4)
_cell_length_c 9.355(9)
_cell_measurement_reflns_used 1591
_cell_measurement_temperature 120(2)
_cell_measurement_theta_max 28.55
_cell_measurement_theta_min 4.36
_cell_volume 175.5(3)
_computing_cell_refinement 'SAINT (Bruker, 2003)'
_computing_data_collection 'SMART (Bruker, 2003)'
_computing_data_reduction 'SAINT (Bruker, 2003)'
_computing_molecular_graphics 'CrystalMaker (Palmer, 2008)'
_computing_publication_material 'SHELXTL (Sheldrick, 2008)'
_computing_structure_refinement 'SHELXL97 (Sheldrick, 2008)'
_computing_structure_solution 'SHELXS97 (Sheldrick, 2008)'
_diffrn_ambient_temperature 120(2)
_diffrn_measured_fraction_theta_full 0.947
_diffrn_measured_fraction_theta_max 0.947
_diffrn_measurement_device_type 'Bruker SMART 1000 CCD'
_diffrn_measurement_method \w
_diffrn_radiation_monochromator graphite
_diffrn_radiation_source 'fine-focus sealed tube'
_diffrn_radiation_type MoK\a
_diffrn_radiation_wavelength 0.71073
_diffrn_reflns_av_R_equivalents 0.0607
_diffrn_reflns_av_sigmaI/netI 0.0211
_diffrn_reflns_limit_h_max 5
_diffrn_reflns_limit_h_min -5
_diffrn_reflns_limit_k_max 5
_diffrn_reflns_limit_k_min -5
_diffrn_reflns_limit_l_max 12
_diffrn_reflns_limit_l_min -12
_diffrn_reflns_number 1966
_diffrn_reflns_theta_full 28.75
_diffrn_reflns_theta_max 28.75
_diffrn_reflns_theta_min 2.18
_exptl_absorpt_coefficient_mu 64.556
_exptl_absorpt_correction_T_max 0.0860
_exptl_absorpt_correction_T_min 0.0163
_exptl_absorpt_correction_type numerical
_exptl_absorpt_process_details 'face-indexed (SADABS; Bruker, 2003)'
_exptl_crystal_colour black
_exptl_crystal_density_diffrn 9.834
_exptl_crystal_density_method 'not measured'
_exptl_crystal_description plate
_exptl_crystal_F_000 422.8
_exptl_crystal_size_max 0.1389
_exptl_crystal_size_mid 0.08158
_exptl_crystal_size_min 0.05221
_refine_diff_density_max 3.255
_refine_diff_density_min -4.142
_refine_ls_extinction_coef 0.021(2)
_refine_ls_extinction_expression Fc^*^=kFc[1+0.001xFc^2^\l^3^/sin(2\q)]^-1/4^
_refine_ls_extinction_method 'SHELXL97 (Sheldrick, 2008)'
_refine_ls_goodness_of_fit_ref 1.317
_refine_ls_matrix_type full
_refine_ls_number_parameters 13
_refine_ls_number_reflns 160
_refine_ls_number_restraints 0
_refine_ls_restrained_S_all 1.317
_refine_ls_R_factor_all 0.0273
_refine_ls_R_factor_gt 0.0268
_refine_ls_shift/su_max 0.012
_refine_ls_shift/su_mean 0.003
_refine_ls_structure_factor_coef Fsqd
_refine_ls_weighting_details 'calc w = 1/[\s^2^(Fo^2^)+(0.0382P)^2^+0.8954P] where P=(Fo^2^+2Fc^2^)/3'
_refine_ls_weighting_scheme calc
_refine_ls_wR_factor_gt 0.0660
_refine_ls_wR_factor_ref 0.0663
_reflns_number_gt 157
_reflns_number_total 160
_reflns_threshold_expression I>2\s(I)
_cod_data_source_file sq3154.cif
_cod_data_source_block I_120K
_cod_original_sg_symbol_H-M 'P 4/n m m'
_cod_original_formula_sum 'Cu0.60 Sb2 U'
_cod_database_code 2016744
_cod_database_fobs_code 2016744

loop_
_symmetry_equiv_pos_as_xyz
'x, y, z'
'-x+1/2, -y+1/2, z'
'-y+1/2, x, z'
'y, -x+1/2, z'
'-x, y+1/2, -z'
'x+1/2, -y, -z'
'y+1/2, x+1/2, -z'
'-y, -x, -z'
'-x, -y, -z'
'x-1/2, y-1/2, -z'
'y-1/2, -x, -z'
'-y, x-1/2, -z'
'x, -y-1/2, z'
'-x-1/2, y, z'
'-y-1/2, -x-1/2, z'
'y, x, z'

loop_
_atom_site_type_symbol
_atom_site_label
_atom_site_fract_x
_atom_site_fract_y
_atom_site_fract_z
_atom_site_U_iso_or_equiv
_atom_site_adp_type
_atom_site_calc_flag
_atom_site_refinement_flags
_atom_site_occupancy
U U1 0.2500 0.2500 0.25724(6) 0.0069(4) Uani d S 1
Sb Sb1 0.2500 0.2500 0.65345(12) 0.0091(4) Uani d S 1
Sb Sb2 0.7500 0.2500 0.0000 0.0063(4) Uani d S 1
Cu Cu1 0.7500 0.2500 0.5000 0.0056(14) Uani d SP 0.600(13)

loop_
_atom_site_aniso_label
_atom_site_aniso_U_11
_atom_site_aniso_U_22
_atom_site_aniso_U_33
_atom_site_aniso_U_12
_atom_site_aniso_U_13
_atom_site_aniso_U_23
U1 0.0056(4) 0.0056(4) 0.0096(5) 0.000 0.000 0.000
Sb1 0.0064(5) 0.0064(5) 0.0144(7) 0.000 0.000 0.000
Sb2 0.0057(5) 0.0057(5) 0.0074(7) 0.000 0.000 0.000
Cu1 0.0073(16) 0.0073(16) 0.0021(19) 0.000 0.000 0.000

loop_
_atom_type_symbol
_atom_type_description
_atom_type_scat_dispersion_real
_atom_type_scat_dispersion_imag
_atom_type_scat_source
Cu Cu 0.3201 1.2651 'International Tables Vol C Tables 4.2.6.8 and 6.1.1.4'
Sb Sb -0.5866 1.5461 'International Tables Vol C Tables 4.2.6.8 and 6.1.1.4'
U U -9.6767 9.6646 'International Tables Vol C Tables 4.2.6.8 and 6.1.1.4'

loop_
_geom_angle_atom_site_label_1
_geom_angle_atom_site_label_2
_geom_angle_atom_site_label_3
_geom_angle_site_symmetry_1
_geom_angle_site_symmetry_3
_geom_angle
Cu1 U1 Cu1 9_666 . 58.41(5)
Cu1 U1 Cu1 9_666 9_656 87.28(8)
Cu1 U1 Cu1 . 9_656 58.41(5)
Cu1 U1 Cu1 9_666 1_455 58.41(5)
Cu1 U1 Cu1 . 1_455 87.28(8)
Cu1 U1 Cu1 9_656 1_455 58.41(5)
Cu1 U1 Sb1 9_666 9_666 48.605(16)
Cu1 U1 Sb1 . 9_666 48.605(16)
Cu1 U1 Sb1 9_656 9_666 106.28(5)
Cu1 U1 Sb1 1_455 9_666 106.28(5)
Cu1 U1 Sb1 9_666 9_556 106.28(5)
Cu1 U1 Sb1 . 9_556 106.28(5)
Cu1 U1 Sb1 9_656 9_556 48.605(16)
Cu1 U1 Sb1 1_455 9_556 48.605(16)
Sb1 U1 Sb1 9_666 9_556 149.48(6)
Cu1 U1 Sb1 9_666 9_566 48.605(16)
Cu1 U1 Sb1 . 9_566 106.28(5)
Cu1 U1 Sb1 9_656 9_566 106.28(5)
Cu1 U1 Sb1 1_455 9_566 48.605(16)
Sb1 U1 Sb1 9_666 9_566 86.028(15)
Sb1 U1 Sb1 9_556 9_566 86.028(15)
Cu1 U1 Sb1 9_666 9_656 106.28(5)
Cu1 U1 Sb1 . 9_656 48.605(16)
Cu1 U1 Sb1 9_656 9_656 48.605(16)
Cu1 U1 Sb1 1_455 9_656 106.28(5)
Sb1 U1 Sb1 9_666 9_656 86.028(15)
Sb1 U1 Sb1 9_556 9_656 86.028(15)
Sb1 U1 Sb1 9_566 9_656 149.48(6)
Cu1 U1 Sb2 9_666 1_455 122.55(5)
Cu1 U1 Sb2 . 1_455 178.345(14)
Cu1 U1 Sb2 9_656 1_455 122.55(5)
Cu1 U1 Sb2 1_455 1_455 94.38(8)
Sb1 U1 Sb2 9_666 1_455 130.689(19)
Sb1 U1 Sb2 9_556 1_455 74.89(5)
Sb1 U1 Sb2 9_566 1_455 74.89(5)
Sb1 U1 Sb2 9_656 1_455 130.689(19)
Cu1 U1 Sb2 9_666 9_655 178.345(14)
Cu1 U1 Sb2 . 9_655 122.55(5)
Cu1 U1 Sb2 9_656 9_655 94.38(8)
Cu1 U1 Sb2 1_455 9_655 122.55(5)
Sb1 U1 Sb2 9_666 9_655 130.689(19)
Sb1 U1 Sb2 9_556 9_655 74.89(5)
Sb1 U1 Sb2 9_566 9_655 130.689(19)
Sb1 U1 Sb2 9_656 9_655 74.89(5)
Sb2 U1 Sb2 1_455 9_655 56.46(5)
Cu1 U1 Sb2 9_666 . 122.55(5)
Cu1 U1 Sb2 . . 94.38(8)
Cu1 U1 Sb2 9_656 . 122.55(5)
Cu1 U1 Sb2 1_455 . 178.345(14)
Sb1 U1 Sb2 9_666 . 74.89(5)
Sb1 U1 Sb2 9_556 . 130.689(19)
Sb1 U1 Sb2 9_566 . 130.689(19)
Sb1 U1 Sb2 9_656 . 74.89(5)
Sb2 U1 Sb2 1_455 . 83.96(8)
Sb2 U1 Sb2 9_655 . 56.46(5)
Cu1 U1 Sb2 9_666 9_665 94.38(8)
Cu1 U1 Sb2 . 9_665 122.55(5)
Cu1 U1 Sb2 9_656 9_665 178.345(14)
Cu1 U1 Sb2 1_455 9_665 122.55(5)
Sb1 U1 Sb2 9_666 9_665 74.89(5)
Sb1 U1 Sb2 9_556 9_665 130.689(19)
Sb1 U1 Sb2 9_566 9_665 74.89(5)
Sb1 U1 Sb2 9_656 9_665 130.689(19)
Sb2 U1 Sb2 1_455 9_665 56.46(5)
Sb2 U1 Sb2 9_655 9_665 83.96(8)
Sb2 U1 Sb2 . 9_665 56.46(5)
Cu1 Sb1 Cu1 9_656 1_455 72.22(4)
Cu1 Sb1 Cu1 9_656 9_666 112.92(8)
Cu1 Sb1 Cu1 1_455 9_666 72.22(4)
Cu1 Sb1 Cu1 9_656 . 72.22(4)
Cu1 Sb1 Cu1 1_455 . 112.92(8)
Cu1 Sb1 Cu1 9_666 . 72.22(4)
Cu1 Sb1 U1 9_656 9_666 135.563(16)
Cu1 Sb1 U1 1_455 9_666 135.563(16)
Cu1 Sb1 U1 9_666 9_666 64.97(4)
Cu1 Sb1 U1 . 9_666 64.97(4)
Cu1 Sb1 U1 9_656 9_556 64.97(4)
Cu1 Sb1 U1 1_455 9_556 64.97(4)
Cu1 Sb1 U1 9_666 9_556 135.563(16)
Cu1 Sb1 U1 . 9_556 135.563(16)
U1 Sb1 U1 9_666 9_556 149.48(6)
Cu1 Sb1 U1 9_656 9_566 135.563(16)
Cu1 Sb1 U1 1_455 9_566 64.97(4)
Cu1 Sb1 U1 9_666 9_566 64.97(4)
Cu1 Sb1 U1 . 9_566 135.563(16)
U1 Sb1 U1 9_666 9_566 86.028(15)
U1 Sb1 U1 9_556 9_566 86.028(15)
Cu1 Sb1 U1 9_656 9_656 64.97(4)
Cu1 Sb1 U1 1_455 9_656 135.563(16)
Cu1 Sb1 U1 9_666 9_656 135.563(16)
Cu1 Sb1 U1 . 9_656 64.97(4)
U1 Sb1 U1 9_666 9_656 86.028(15)
U1 Sb1 U1 9_556 9_656 86.028(15)
U1 Sb1 U1 9_566 9_656 149.48(6)
Cu1 Sb1 U1 9_656 . 56.46(4)
Cu1 Sb1 U1 1_455 . 56.46(4)
Cu1 Sb1 U1 9_666 . 56.46(4)
Cu1 Sb1 U1 . . 56.46(4)
U1 Sb1 U1 9_666 . 105.26(3)
U1 Sb1 U1 9_556 . 105.26(3)
U1 Sb1 U1 9_566 . 105.26(3)
U1 Sb1 U1 9_656 . 105.26(3)
Sb2 Sb2 Sb2 9_765 9_655 180.0
Sb2 Sb2 Sb2 9_765 9_665 90.0
Sb2 Sb2 Sb2 9_655 9_665 90.0
Sb2 Sb2 Sb2 9_765 9_755 90.0
Sb2 Sb2 Sb2 9_655 9_755 90.0
Sb2 Sb2 Sb2 9_665 9_755 180.0
Sb2 Sb2 U1 9_765 9_655 118.23(2)
Sb2 Sb2 U1 9_655 9_655 61.77(2)
Sb2 Sb2 U1 9_665 9_655 118.23(2)
Sb2 Sb2 U1 9_755 9_655 61.77(2)
Sb2 Sb2 U1 9_765 1_655 61.77(2)
Sb2 Sb2 U1 9_655 1_655 118.23(2)
Sb2 Sb2 U1 9_665 1_655 118.23(2)
Sb2 Sb2 U1 9_755 1_655 61.77(2)
U1 Sb2 U1 9_655 1_655 123.54(5)
Sb2 Sb2 U1 9_765 . 118.23(2)
Sb2 Sb2 U1 9_655 . 61.77(2)
Sb2 Sb2 U1 9_665 . 61.77(2)
Sb2 Sb2 U1 9_755 . 118.23(2)
U1 Sb2 U1 9_655 . 123.54(5)
U1 Sb2 U1 1_655 . 83.96(8)
Sb2 Sb2 U1 9_765 9_665 61.77(2)
Sb2 Sb2 U1 9_655 9_665 118.23(2)
Sb2 Sb2 U1 9_665 9_665 61.77(2)
Sb2 Sb2 U1 9_755 9_665 118.23(2)
U1 Sb2 U1 9_655 9_665 83.96(8)
U1 Sb2 U1 1_655 9_665 123.54(5)
U1 Sb2 U1 . 9_665 123.54(5)
Sb1 Cu1 Sb1 9_656 1_655 107.78(4)
Sb1 Cu1 Sb1 9_656 9_666 112.92(8)
Sb1 Cu1 Sb1 1_655 9_666 107.78(4)
Sb1 Cu1 Sb1 9_656 . 107.78(4)
Sb1 Cu1 Sb1 1_655 . 112.92(8)
Sb1 Cu1 Sb1 9_666 . 107.78(4)
Sb1 Cu1 U1 9_656 . 66.43(4)
Sb1 Cu1 U1 1_655 . 167.18(2)
Sb1 Cu1 U1 9_666 . 66.43(4)
Sb1 Cu1 U1 . . 79.90(8)
Sb1 Cu1 U1 9_656 9_666 167.18(2)
Sb1 Cu1 U1 1_655 9_666 66.43(4)
Sb1 Cu1 U1 9_666 9_666 79.90(8)
Sb1 Cu1 U1 . 9_666 66.43(4)
U1 Cu1 U1 . 9_666 121.59(5)
Sb1 Cu1 U1 9_656 1_655 66.43(4)
Sb1 Cu1 U1 1_655 1_655 79.90(8)
Sb1 Cu1 U1 9_666 1_655 66.43(4)
Sb1 Cu1 U1 . 1_655 167.18(2)
U1 Cu1 U1 . 1_655 87.28(8)
U1 Cu1 U1 9_666 1_655 121.59(5)
Sb1 Cu1 U1 9_656 9_656 79.90(8)
Sb1 Cu1 U1 1_655 9_656 66.43(4)
Sb1 Cu1 U1 9_666 9_656 167.18(2)
Sb1 Cu1 U1 . 9_656 66.43(4)
U1 Cu1 U1 . 9_656 121.59(5)
U1 Cu1 U1 9_666 9_656 87.28(8)
U1 Cu1 U1 1_655 9_656 121.59(5)

loop_
_geom_bond_atom_site_label_1
_geom_bond_atom_site_label_2
_geom_bond_site_symmetry_2
_geom_bond_distance
U1 Cu1 9_666 3.138(2)
U1 Cu1 . 3.138(2)
U1 Cu1 9_656 3.138(2)
U1 Cu1 1_455 3.138(2)
U1 Sb1 9_666 3.174(3)
U1 Sb1 9_556 3.174(3)
U1 Sb1 9_566 3.174(3)
U1 Sb1 9_656 3.174(3)
U1 Sb2 1_455 3.237(2)
U1 Sb2 9_655 3.237(2)
U1 Sb2 . 3.237(2)
U1 Sb2 9_665 3.237(2)
Sb1 Cu1 9_656 2.598(2)
Sb1 Cu1 1_455 2.598(2)
Sb1 Cu1 9_666 2.598(2)
Sb1 Cu1 . 2.598(2)
Sb1 U1 9_666 3.174(3)
Sb1 U1 9_556 3.174(3)
Sb1 U1 9_566 3.174(3)
Sb1 U1 9_656 3.174(3)
Sb2 Sb2 9_765 3.062(3)
Sb2 Sb2 9_655 3.062(3)
Sb2 Sb2 9_665 3.062(3)
Sb2 Sb2 9_755 3.062(3)
Sb2 U1 9_655 3.237(2)
Sb2 U1 1_655 3.237(2)
Sb2 U1 9_665 3.237(2)
Cu1 Sb1 9_656 2.598(2)
Cu1 Sb1 1_655 2.598(2)
Cu1 Sb1 9_666 2.598(2)
Cu1 U1 9_666 3.138(2)
Cu1 U1 1_655 3.138(2)
Cu1 U1 9_656 3.138(2)
